data_1548906
loop_
_publ_author_name
'Kurogi, Takashi'
'Won, Joonghee'
'Park, Bohyun'
'Trofymchuk, Oleksandra S.'
'Carroll, Patrick J.'
'Baik, Mu-Hyun'
'Mindiola, Daniel J.'

_publ_section_title
;
 Room temperature olefination of methane with titanium-carbon multiple
 bonds.
;
_journal_issue 13
_journal_name_full 'Chemical science'
_journal_page_first 3376
_journal_page_last 3385
_journal_paper_doi 10.1039/c7sc05238c
_journal_volume 9
_journal_year 2018
_chemical_formula_moiety 'C52 H57 N O2 P2 S2 Ti'
_chemical_formula_sum 'C52 H57 N O2 P2 S2 Ti'
_chemical_formula_weight 901.94
_chemical_properties_physical Air-sensitive,Moisture-sensitive
_space_group_crystal_system monoclinic
_space_group_IT_number 14
_space_group_name_Hall '-P 2ybc'
_space_group_name_H-M_alt 'P 1 21/c 1'
_symmetry_space_group_name_Hall '-P 2ybc'
_symmetry_space_group_name_H-M 'P 1 21/c 1'
_atom_sites_solution_hydrogens mixed
_atom_sites_solution_primary geom
_atom_sites_solution_secondary direct
_audit_creation_date 2017-09-23
_audit_creation_method
;
Olex2 1.2
(compiled 2017.08.10 svn.r3461 for OlexSys, GUI svn.r5381)
;
_audit_update_record
;
2017-12-08 deposited with the CCDC.
2018-02-13 downloaded from the CCDC.
;
_cell_angle_alpha 90
_cell_angle_beta 102.751(13)
_cell_angle_gamma 90
_cell_formula_units_Z 4
_cell_length_a 14.314(3)
_cell_length_b 12.233(3)
_cell_length_c 27.034(6)
_cell_measurement_reflns_used 9637
_cell_measurement_temperature 100(1)
_cell_measurement_theta_max 27.478
_cell_measurement_theta_min 2.236
_cell_volume 4617.0(18)
_computing_data_collection 'Bruker APEX2 v2014.11-0'
_computing_data_reduction 'Bruker SAINT v8.34A'
_computing_publication_material 'Olex2 (Dolomanov et al., 2009)'
_computing_structure_refinement 'ShelXL (Sheldrick, 2015)'
_computing_structure_solution 'SHELXS-97 (Sheldrick, 2008)'
_diffrn_ambient_temperature 100(1)
_diffrn_measured_fraction_theta_full 1.000
_diffrn_measured_fraction_theta_max 0.995
_diffrn_measurement_device 'CCD area detector'
_diffrn_measurement_device_type 'Bruker APEXII'
_diffrn_measurement_method '\w and \f scans'
_diffrn_radiation_monochromator graphite
_diffrn_radiation_type MoK\a
_diffrn_radiation_wavelength 0.71073
_diffrn_reflns_av_R_equivalents 0.0951
_diffrn_reflns_av_unetI/netI 0.0598
_diffrn_reflns_Laue_measured_fraction_full 1.000
_diffrn_reflns_Laue_measured_fraction_max 0.995
_diffrn_reflns_limit_h_max 18
_diffrn_reflns_limit_h_min -18
_diffrn_reflns_limit_k_max 15
_diffrn_reflns_limit_k_min -15
_diffrn_reflns_limit_l_max 35
_diffrn_reflns_limit_l_min -35
_diffrn_reflns_number 102996
_diffrn_reflns_point_group_measured_fraction_full 1.000
_diffrn_reflns_point_group_measured_fraction_max 0.995
_diffrn_reflns_theta_full 25.242
_diffrn_reflns_theta_max 27.615
_diffrn_reflns_theta_min 1.459
_diffrn_source 'sealed tube'
_exptl_absorpt_coefficient_mu 0.387
_exptl_absorpt_correction_T_max 0.7456
_exptl_absorpt_correction_T_min 0.6546
_exptl_absorpt_correction_type multi-scan
_exptl_absorpt_process_details 'SADABS v2014/4'
_exptl_crystal_colour orange
_exptl_crystal_density_diffrn 1.298
_exptl_crystal_description prism
_exptl_crystal_F_000 1904
_exptl_crystal_recrystallization_method 'Re-crystallisation from solvent: toluene/hexane'
_exptl_crystal_size_max 0.13
_exptl_crystal_size_mid 0.10
_exptl_crystal_size_min 0.02
_refine_diff_density_max 0.455
_refine_diff_density_min -0.486
_refine_diff_density_rms 0.070
_refine_ls_extinction_method none
_refine_ls_goodness_of_fit_ref 1.012
_refine_ls_hydrogen_treatment mixed
_refine_ls_matrix_type full
_refine_ls_number_parameters 555
_refine_ls_number_reflns 10669
_refine_ls_number_restraints 0
_refine_ls_restrained_S_all 1.012
_refine_ls_R_factor_all 0.0785
_refine_ls_R_factor_gt 0.0426
_refine_ls_shift/su_max 0.001
_refine_ls_shift/su_mean 0.000
_refine_ls_structure_factor_coef Fsqd
_refine_ls_weighting_details 'w=1/[\s^2^(Fo^2^)+(0.0403P)^2^+2.7803P] where P=(Fo^2^+2Fc^2^)/3'
_refine_ls_weighting_scheme calc
_refine_ls_wR_factor_gt 0.0867
_refine_ls_wR_factor_ref 0.0983
_reflns_number_gt 7481
_reflns_number_total 10669
_reflns_threshold_expression 'I > 2\s(I)'
_cod_data_source_file c7sc05238c2.cif
_cod_data_source_block UP9290
_cod_depositor_comments 'Adding full bibliography for 1548906--1548907.cif.'
_cod_database_code 1548906
_shelx_shelxl_version_number 2014/7
_shelx_space_group_comment
;
The symmetry employed for this shelxl refinement is uniquely defined
by the following loop, which should always be used as a source of
symmetry information in preference to the above space-group names.
They are only intended as comments.
;
_olex2_submission_special_instructions 'No special instructions were received'

loop_
_space_group_symop_operation_xyz
'x, y, z'
'-x, y+1/2, -z+1/2'
'-x, -y, -z'
'x, -y-1/2, z-1/2'

loop_
_atom_site_label
_atom_site_type_symbol
_atom_site_fract_x
_atom_site_fract_y
_atom_site_fract_z
_atom_site_U_iso_or_equiv
_atom_site_adp_type
_atom_site_occupancy
_atom_site_site_symmetry_order
_atom_site_calc_flag
_atom_site_refinement_flags_posn
Ti1 Ti 0.69659(3) 0.29381(3) 0.37706(2) 0.01044(9) Uani 1 1 d .
S1 S 0.99665(4) 0.38213(6) 0.26153(2) 0.02378(15) Uani 1 1 d .
S2 S 0.63340(4) -0.04852(5) 0.45221(2) 0.01864(13) Uani 1 1 d .
P1 P 0.61164(4) 0.41881(5) 0.29735(2) 0.01256(12) Uani 1 1 d .
P2 P 0.76223(4) 0.28058(5) 0.47554(2) 0.01232(12) Uani 1 1 d .
O1 O 0.81948(10) 0.29424(12) 0.36758(6) 0.0158(3) Uani 1 1 d .
O2 O 0.61749(10) 0.20152(12) 0.32987(5) 0.0132(3) Uani 1 1 d .
N1 N 0.63596(13) 0.41777(14) 0.40755(7) 0.0126(4) Uani 1 1 d .
C1 C 0.54099(15) 0.44595(16) 0.38283(8) 0.0123(4) Uani 1 1 d .
C2 C 0.47117(16) 0.46901(18) 0.41033(8) 0.0154(5) Uani 1 1 d .
H2 H 0.4881 0.4713 0.4456 0.020 Uiso 1 1 calc R
C3 C 0.37746(16) 0.48831(19) 0.38570(9) 0.0179(5) Uani 1 1 d .
H3 H 0.3323 0.5039 0.4047 0.024 Uiso 1 1 calc R
C4 C 0.34902(16) 0.4850(2) 0.33316(9) 0.0189(5) Uani 1 1 d .
C5 C 0.41816(16) 0.46233(19) 0.30572(9) 0.0172(5) Uani 1 1 d .
H5 H 0.4003 0.4598 0.2705 0.023 Uiso 1 1 calc R
C6 C 0.51409(15) 0.44315(17) 0.32962(8) 0.0133(4) Uani 1 1 d .
C7 C 0.24618(17) 0.5068(3) 0.30722(10) 0.0323(7) Uani 1 1 d .
H7A H 0.2440 0.5603 0.2810 0.048 Uiso 1 1 calc GR
H7B H 0.2121 0.5338 0.3316 0.048 Uiso 1 1 calc GR
H7C H 0.2170 0.4402 0.2926 0.048 Uiso 1 1 calc GR
C8 C 0.63277(16) 0.55867(18) 0.27619(9) 0.0173(5) Uani 1 1 d .
H8 H 0.5743 0.5829 0.2526 0.023 Uiso 1 1 calc R
C9 C 0.71418(17) 0.5611(2) 0.24806(9) 0.0245(6) Uani 1 1 d .
H9A H 0.7001 0.5116 0.2199 0.037 Uiso 1 1 calc GR
H9B H 0.7728 0.5395 0.2707 0.037 Uiso 1 1 calc GR
H9C H 0.7209 0.6338 0.2359 0.037 Uiso 1 1 calc GR
C10 C 0.65280(18) 0.63785(19) 0.32050(9) 0.0241(5) Uani 1 1 d .
H10A H 0.6652 0.7092 0.3086 0.036 Uiso 1 1 calc GR
H10B H 0.7077 0.6134 0.3452 0.036 Uiso 1 1 calc GR
H10C H 0.5982 0.6410 0.3357 0.036 Uiso 1 1 calc GR
C11 C 0.55974(16) 0.34045(19) 0.23887(8) 0.0170(5) Uani 1 1 d .
H11 H 0.5143 0.2883 0.2479 0.023 Uiso 1 1 calc R
C12 C 0.50475(18) 0.4056(2) 0.19377(9) 0.0228(5) Uani 1 1 d .
H12A H 0.5482 0.4524 0.1813 0.034 Uiso 1 1 calc GR
H12B H 0.4567 0.4492 0.2042 0.034 Uiso 1 1 calc GR
H12C H 0.4746 0.3563 0.1674 0.034 Uiso 1 1 calc GR
C13 C 0.63783(18) 0.2725(2) 0.22233(9) 0.0221(5) Uani 1 1 d .
H13A H 0.6091 0.2268 0.1942 0.033 Uiso 1 1 calc GR
H13B H 0.6698 0.2277 0.2501 0.033 Uiso 1 1 calc GR
H13C H 0.6834 0.3206 0.2123 0.033 Uiso 1 1 calc GR
C14 C 0.68189(15) 0.47809(17) 0.45039(8) 0.0126(4) Uani 1 1 d .
C15 C 0.66251(16) 0.58812(18) 0.45813(8) 0.0151(5) Uani 1 1 d .
H15 H 0.6152 0.6246 0.4348 0.020 Uiso 1 1 calc R
C16 C 0.71340(16) 0.64275(18) 0.50025(8) 0.0170(5) Uani 1 1 d .
H16 H 0.6982 0.7153 0.5051 0.023 Uiso 1 1 calc R
C17 C 0.78644(15) 0.59351(18) 0.53566(8) 0.0145(5) Uani 1 1 d .
C18 C 0.80580(16) 0.48421(18) 0.52809(8) 0.0143(5) Uani 1 1 d .
H18 H 0.8545 0.4492 0.5511 0.019 Uiso 1 1 calc R
C19 C 0.75391(15) 0.42562(17) 0.48669(8) 0.0123(4) Uani 1 1 d .
C20 C 0.84008(17) 0.65386(19) 0.58145(9) 0.0206(5) Uani 1 1 d .
H20A H 0.8499 0.7282 0.5724 0.031 Uiso 1 1 calc GR
H20B H 0.9010 0.6193 0.5939 0.031 Uiso 1 1 calc GR
H20C H 0.8037 0.6527 0.6073 0.031 Uiso 1 1 calc GR
C21 C 0.88557(16) 0.23824(18) 0.50597(9) 0.0172(5) Uani 1 1 d .
H21 H 0.8969 0.2569 0.5421 0.023 Uiso 1 1 calc R
C22 C 0.89380(19) 0.11400(19) 0.50163(10) 0.0257(6) Uani 1 1 d .
H22A H 0.8813 0.0936 0.4665 0.039 Uiso 1 1 calc GR
H22B H 0.8480 0.0793 0.5176 0.039 Uiso 1 1 calc GR
H22C H 0.9573 0.0912 0.5180 0.039 Uiso 1 1 calc GR
C23 C 0.96101(16) 0.2970(2) 0.48353(9) 0.0206(5) Uani 1 1 d .
H23A H 0.9484 0.2842 0.4476 0.031 Uiso 1 1 calc GR
H23B H 1.0234 0.2696 0.4990 0.031 Uiso 1 1 calc GR
H23C H 0.9585 0.3741 0.4898 0.031 Uiso 1 1 calc GR
C24 C 0.68653(16) 0.22082(18) 0.51670(8) 0.0159(5) Uani 1 1 d .
H24 H 0.6784 0.1430 0.5083 0.021 Uiso 1 1 calc R
C25 C 0.58634(16) 0.27285(19) 0.50477(9) 0.0180(5) Uani 1 1 d .
H25A H 0.5585 0.2656 0.4692 0.027 Uiso 1 1 calc GR
H25B H 0.5914 0.3489 0.5137 0.027 Uiso 1 1 calc GR
H25C H 0.5465 0.2366 0.5240 0.027 Uiso 1 1 calc GR
C26 C 0.73093(18) 0.2288(2) 0.57360(8) 0.0226(5) Uani 1 1 d .
H26A H 0.7889 0.1867 0.5814 0.034 Uiso 1 1 calc GR
H26B H 0.6866 0.2008 0.5924 0.034 Uiso 1 1 calc GR
H26C H 0.7451 0.3038 0.5826 0.034 Uiso 1 1 calc GR
C27 C 0.87375(16) 0.32156(19) 0.33232(8) 0.0151(5) Uani 1 1 d .
H27 H 0.8331(17) 0.3212(19) 0.2971(9) 0.018(6) Uiso 1 1 d .
C28 C 0.91676(15) 0.43443(18) 0.34130(8) 0.0143(5) Uani 1 1 d .
C29 C 0.90245(16) 0.50236(19) 0.37997(8) 0.0179(5) Uani 1 1 d .
H29 H 0.8658 0.4782 0.4023 0.024 Uiso 1 1 calc R
C30 C 0.94226(17) 0.6059(2) 0.38566(9) 0.0223(5) Uani 1 1 d .
H30 H 0.9333 0.6507 0.4120 0.030 Uiso 1 1 calc R
C31 C 0.99567(17) 0.6431(2) 0.35190(10) 0.0249(6) Uani 1 1 d .
H31 H 1.0208 0.7135 0.3552 0.033 Uiso 1 1 calc R
C32 C 1.01155(16) 0.5762(2) 0.31371(9) 0.0222(5) Uani 1 1 d .
H32 H 1.0477 0.6010 0.2913 0.030 Uiso 1 1 calc R
C33 C 0.97336(16) 0.47166(19) 0.30875(8) 0.0178(5) Uani 1 1 d .
C34 C 1.01493(16) 0.26219(19) 0.29917(8) 0.0187(5) Uani 1 1 d .
C35 C 1.09001(17) 0.1917(2) 0.29647(9) 0.0241(6) Uani 1 1 d .
H35 H 1.1306 0.2071 0.2749 0.032 Uiso 1 1 calc R
C36 C 1.10360(17) 0.0988(2) 0.32614(10) 0.0261(6) Uani 1 1 d .
H36 H 1.1530 0.0508 0.3242 0.035 Uiso 1 1 calc R
C37 C 1.04376(17) 0.0768(2) 0.35890(10) 0.0239(5) Uani 1 1 d .
H37 H 1.0535 0.0145 0.3791 0.032 Uiso 1 1 calc R
C38 C 0.96909(16) 0.14810(19) 0.36145(9) 0.0190(5) Uani 1 1 d .
H38 H 0.9292 0.1332 0.3835 0.025 Uiso 1 1 calc R
C39 C 0.95375(15) 0.24037(18) 0.33159(8) 0.0156(5) Uani 1 1 d .
C40 C 0.62961(15) 0.13452(17) 0.37164(8) 0.0126(4) Uani 1 1 d .
C41 C 0.54061(16) 0.11535(17) 0.38938(8) 0.0134(4) Uani 1 1 d .
C42 C 0.45806(16) 0.17629(18) 0.36953(8) 0.0159(5) Uani 1 1 d .
H42 H 0.4607 0.2311 0.3460 0.021 Uiso 1 1 calc R
C43 C 0.37247(17) 0.1570(2) 0.38400(9) 0.0199(5) Uani 1 1 d .
H43 H 0.3192 0.2000 0.3709 0.027 Uiso 1 1 calc R
C44 C 0.36605(17) 0.0746(2) 0.41772(9) 0.0222(5) Uani 1 1 d .
H44 H 0.3087 0.0614 0.4274 0.030 Uiso 1 1 calc R
C45 C 0.44648(17) 0.01140(19) 0.43708(9) 0.0200(5) Uani 1 1 d .
H45 H 0.4422 -0.0456 0.4592 0.027 Uiso 1 1 calc R
C46 C 0.53311(16) 0.03220(18) 0.42380(8) 0.0156(5) Uani 1 1 d .
C47 C 0.70139(16) -0.04585(18) 0.40516(8) 0.0167(5) Uani 1 1 d .
C48 C 0.76252(17) -0.13364(19) 0.40393(9) 0.0218(5) Uani 1 1 d .
H48 H 0.7666 -0.1902 0.4273 0.029 Uiso 1 1 calc R
C49 C 0.81749(18) -0.1361(2) 0.36757(10) 0.0261(6) Uani 1 1 d .
H49 H 0.8591 -0.1941 0.3668 0.035 Uiso 1 1 calc R
C50 C 0.81049(17) -0.05338(19) 0.33289(9) 0.0218(5) Uani 1 1 d .
H50 H 0.8470 -0.0556 0.3084 0.029 Uiso 1 1 calc R
C51 C 0.74921(16) 0.03353(18) 0.33417(8) 0.0166(5) Uani 1 1 d .
H51 H 0.7443 0.0885 0.3100 0.022 Uiso 1 1 calc R
C52 C 0.69450(16) 0.04065(17) 0.37090(8) 0.0141(4) Uani 1 1 d .

loop_
_atom_site_aniso_label
_atom_site_aniso_U_11
_atom_site_aniso_U_22
_atom_site_aniso_U_33
_atom_site_aniso_U_23
_atom_site_aniso_U_13
_atom_site_aniso_U_12
Ti1 0.00728(19) 0.01216(19) 0.01290(19) 0.00031(15) 0.00445(15) 0.00096(15)
S1 0.0168(3) 0.0385(4) 0.0186(3) 0.0012(3) 0.0094(3) 0.0004(3)
S2 0.0222(3) 0.0163(3) 0.0192(3) 0.0044(2) 0.0084(2) 0.0024(2)
P1 0.0094(3) 0.0156(3) 0.0134(3) 0.0024(2) 0.0043(2) 0.0012(2)
P2 0.0112(3) 0.0130(3) 0.0134(3) -0.0001(2) 0.0039(2) 0.0013(2)
O1 0.0101(8) 0.0208(8) 0.0192(8) 0.0023(7) 0.0088(6) 0.0018(6)
O2 0.0131(8) 0.0140(8) 0.0128(7) 0.0001(6) 0.0038(6) -0.0004(6)
N1 0.0093(9) 0.0147(9) 0.0135(9) 0.0002(7) 0.0018(7) 0.0019(7)
C1 0.0109(11) 0.0082(10) 0.0176(11) 0.0007(8) 0.0030(9) 0.0006(8)
C2 0.0149(12) 0.0174(11) 0.0149(11) -0.0004(9) 0.0055(9) 0.0014(9)
C3 0.0107(11) 0.0207(12) 0.0244(12) 0.0020(10) 0.0087(10) 0.0016(9)
C4 0.0088(11) 0.0251(13) 0.0224(12) 0.0060(10) 0.0023(9) 0.0008(9)
C5 0.0114(11) 0.0230(12) 0.0165(11) 0.0019(10) 0.0017(9) -0.0011(9)
C6 0.0102(11) 0.0127(11) 0.0180(11) 0.0015(9) 0.0053(9) 0.0004(8)
C7 0.0121(13) 0.0576(19) 0.0282(14) 0.0077(13) 0.0064(11) 0.0054(12)
C8 0.0120(11) 0.0177(12) 0.0226(12) 0.0057(10) 0.0046(10) -0.0006(9)
C9 0.0177(13) 0.0279(14) 0.0296(14) 0.0099(11) 0.0090(11) -0.0019(10)
C10 0.0213(13) 0.0197(13) 0.0312(14) 0.0031(11) 0.0056(11) -0.0021(10)
C11 0.0157(12) 0.0208(12) 0.0149(11) 0.0001(10) 0.0045(9) -0.0010(10)
C12 0.0205(13) 0.0289(14) 0.0184(12) 0.0005(11) 0.0029(10) 0.0042(11)
C13 0.0263(14) 0.0241(13) 0.0170(11) -0.0005(10) 0.0068(10) 0.0053(11)
C14 0.0104(11) 0.0152(11) 0.0135(10) -0.0004(9) 0.0053(9) -0.0023(9)
C15 0.0133(11) 0.0155(11) 0.0172(11) 0.0014(9) 0.0048(9) 0.0025(9)
C16 0.0183(12) 0.0141(11) 0.0207(12) -0.0004(9) 0.0090(10) 0.0008(9)
C17 0.0118(11) 0.0187(12) 0.0148(11) -0.0030(9) 0.0067(9) -0.0047(9)
C18 0.0109(11) 0.0177(11) 0.0149(11) 0.0019(9) 0.0040(9) 0.0016(9)
C19 0.0103(11) 0.0148(11) 0.0140(10) -0.0005(9) 0.0075(9) -0.0013(9)
C20 0.0181(13) 0.0214(12) 0.0215(12) -0.0051(10) 0.0029(10) -0.0006(10)
C21 0.0141(12) 0.0204(12) 0.0165(11) 0.0010(9) 0.0024(9) 0.0041(9)
C22 0.0259(14) 0.0221(13) 0.0298(14) 0.0034(11) 0.0076(12) 0.0100(11)
C23 0.0113(11) 0.0296(13) 0.0205(12) -0.0022(11) 0.0025(10) 0.0035(10)
C24 0.0181(12) 0.0136(11) 0.0177(11) 0.0014(9) 0.0077(10) -0.0010(9)
C25 0.0149(12) 0.0190(12) 0.0228(12) 0.0003(10) 0.0100(10) -0.0014(9)
C26 0.0267(14) 0.0231(13) 0.0196(12) 0.0018(10) 0.0087(11) -0.0006(10)
C27 0.0089(11) 0.0236(12) 0.0146(11) -0.0004(9) 0.0062(9) 0.0009(9)
C28 0.0067(10) 0.0207(12) 0.0145(11) 0.0024(9) 0.0005(9) 0.0034(9)
C29 0.0130(12) 0.0218(12) 0.0184(11) 0.0053(10) 0.0026(9) 0.0058(10)
C30 0.0172(13) 0.0229(13) 0.0242(13) 0.0005(10) -0.0009(10) 0.0061(10)
C31 0.0154(13) 0.0196(13) 0.0359(15) 0.0080(11) -0.0026(11) 0.0008(10)
C32 0.0088(11) 0.0266(13) 0.0312(14) 0.0121(11) 0.0043(10) 0.0037(10)
C33 0.0083(11) 0.0264(13) 0.0183(11) 0.0049(10) 0.0019(9) 0.0036(9)
C34 0.0125(12) 0.0262(13) 0.0173(11) -0.0048(10) 0.0031(9) -0.0019(10)
C35 0.0150(12) 0.0351(15) 0.0243(13) -0.0133(11) 0.0084(10) -0.0005(11)
C36 0.0139(12) 0.0296(14) 0.0350(15) -0.0164(12) 0.0058(11) 0.0042(11)
C37 0.0178(13) 0.0228(13) 0.0296(14) -0.0071(11) 0.0019(11) 0.0026(10)
C38 0.0125(12) 0.0231(13) 0.0220(12) -0.0047(10) 0.0052(10) -0.0014(10)
C39 0.0082(11) 0.0207(12) 0.0180(11) -0.0063(9) 0.0028(9) -0.0001(9)
C40 0.0117(11) 0.0135(11) 0.0129(10) -0.0003(8) 0.0032(9) -0.0015(8)
C41 0.0127(11) 0.0135(11) 0.0149(11) -0.0047(9) 0.0051(9) -0.0053(9)
C42 0.0145(12) 0.0155(11) 0.0179(11) -0.0014(9) 0.0041(9) -0.0020(9)
C43 0.0132(12) 0.0255(13) 0.0212(12) -0.0044(10) 0.0041(10) -0.0003(10)
C44 0.0153(12) 0.0316(14) 0.0222(12) -0.0022(11) 0.0093(10) -0.0064(10)
C45 0.0225(13) 0.0206(12) 0.0187(12) 0.0002(10) 0.0087(10) -0.0078(10)
C46 0.0159(12) 0.0160(11) 0.0158(11) -0.0031(9) 0.0053(9) -0.0016(9)
C47 0.0164(12) 0.0156(11) 0.0181(11) -0.0007(9) 0.0039(9) -0.0004(9)
C48 0.0233(13) 0.0154(12) 0.0270(13) 0.0028(10) 0.0062(11) 0.0028(10)
C49 0.0230(14) 0.0166(12) 0.0408(16) -0.0026(11) 0.0118(12) 0.0048(10)
C50 0.0191(13) 0.0220(13) 0.0273(13) -0.0051(11) 0.0114(11) -0.0001(10)
C51 0.0149(12) 0.0165(11) 0.0188(11) -0.0011(9) 0.0045(10) -0.0020(9)
C52 0.0113(11) 0.0131(11) 0.0175(11) -0.0035(9) 0.0026(9) -0.0020(9)

loop_
_atom_type_symbol
_atom_type_description
_atom_type_scat_dispersion_real
_atom_type_scat_dispersion_imag
_atom_type_scat_source
C C 0.0033 0.0016 'International Tables Vol C Tables 4.2.6.8 and 6.1.1.4'
H H 0.0000 0.0000 'International Tables Vol C Tables 4.2.6.8 and 6.1.1.4'
N N 0.0061 0.0033 'International Tables Vol C Tables 4.2.6.8 and 6.1.1.4'
O O 0.0106 0.0060 'International Tables Vol C Tables 4.2.6.8 and 6.1.1.4'
P P 0.1023 0.0942 'International Tables Vol C Tables 4.2.6.8 and 6.1.1.4'
S S 0.1246 0.1234 'International Tables Vol C Tables 4.2.6.8 and 6.1.1.4'
Ti Ti 0.2776 0.4457 'International Tables Vol C Tables 4.2.6.8 and 6.1.1.4'

loop_
_geom_angle_atom_site_label_1
_geom_angle_atom_site_label_2
_geom_angle_atom_site_label_3
_geom_angle
P2 Ti1 P1 147.23(2)
O1 Ti1 P1 99.42(5)
O1 Ti1 P2 90.13(5)
O1 Ti1 O2 111.04(7)
O1 Ti1 N1 124.70(7)
O1 Ti1 C40 114.71(8)
O2 Ti1 P1 72.64(5)
O2 Ti1 P2 132.62(5)
O2 Ti1 N1 118.70(7)
O2 Ti1 C40 38.97(7)
N1 Ti1 P1 75.01(5)
N1 Ti1 P2 73.81(5)
N1 Ti1 C40 118.82(8)
C40 Ti1 P1 109.95(6)
C40 Ti1 P2 93.86(6)
C33 S1 C34 97.23(11)
C47 S2 C46 101.56(11)
C6 P1 Ti1 88.18(7)
C6 P1 C8 101.03(10)
C6 P1 C11 106.64(10)
C8 P1 Ti1 133.97(8)
C8 P1 C11 106.02(10)
C11 P1 Ti1 114.31(8)
C19 P2 Ti1 94.97(7)
C19 P2 C21 106.99(10)
C19 P2 C24 102.52(10)
C21 P2 Ti1 124.14(7)
C21 P2 C24 104.37(10)
C24 P2 Ti1 120.27(8)
C27 O1 Ti1 142.35(14)
C40 O2 Ti1 81.54(11)
C1 N1 Ti1 116.44(13)
C14 N1 Ti1 124.52(14)
C14 N1 C1 119.02(17)
C2 C1 N1 121.40(19)
C2 C1 C6 118.8(2)
C6 C1 N1 119.60(18)
C3 C2 C1 120.7(2)
C2 C3 C4 121.5(2)
C3 C4 C5 118.0(2)
C3 C4 C7 120.4(2)
C5 C4 C7 121.6(2)
C4 C5 C6 121.9(2)
C1 C6 P1 115.30(16)
C5 C6 P1 125.54(17)
C5 C6 C1 119.13(19)
C9 C8 P1 111.55(16)
C10 C8 P1 111.19(16)
C10 C8 C9 110.4(2)
C12 C11 P1 116.76(17)
C12 C11 C13 109.33(18)
C13 C11 P1 110.29(16)
N1 C14 C19 118.07(19)
C15 C14 N1 123.7(2)
C15 C14 C19 118.2(2)
C16 C15 C14 120.2(2)
C15 C16 C17 122.5(2)
C16 C17 C18 117.4(2)
C16 C17 C20 121.7(2)
C18 C17 C20 120.9(2)
C17 C18 C19 121.6(2)
C14 C19 P2 113.29(16)
C18 C19 P2 126.45(17)
C18 C19 C14 120.1(2)
C22 C21 P2 109.02(17)
C23 C21 P2 112.34(16)
C23 C21 C22 111.29(19)
C25 C24 P2 110.53(15)
C26 C24 P2 114.02(16)
C26 C24 C25 110.20(18)
O1 C27 C28 112.19(18)
O1 C27 C39 112.75(18)
C28 C27 C39 108.55(18)
C29 C28 C27 123.2(2)
C29 C28 C33 118.9(2)
C33 C28 C27 118.00(19)
C30 C29 C28 120.5(2)
C29 C30 C31 119.9(2)
C32 C31 C30 120.3(2)
C31 C32 C33 119.6(2)
C28 C33 S1 118.72(18)
C32 C33 S1 120.55(18)
C32 C33 C28 120.7(2)
C35 C34 S1 120.05(18)
C35 C34 C39 120.9(2)
C39 C34 S1 119.06(18)
C36 C35 C34 119.4(2)
C35 C36 C37 120.2(2)
C36 C37 C38 119.9(2)
C39 C38 C37 120.6(2)
C34 C39 C27 117.6(2)
C38 C39 C27 123.5(2)
C38 C39 C34 119.0(2)
O2 C40 Ti1 59.48(10)
O2 C40 C41 113.58(18)
O2 C40 C52 114.65(17)
C41 C40 Ti1 121.53(15)
C41 C40 C52 118.07(18)
C52 C40 Ti1 115.46(15)
C42 C41 C40 120.5(2)
C46 C41 C40 122.0(2)
C46 C41 C42 117.4(2)
C43 C42 C41 121.7(2)
C44 C43 C42 120.3(2)
C43 C44 C45 119.1(2)
C46 C45 C44 120.9(2)
C41 C46 S2 121.32(17)
C45 C46 S2 118.05(17)
C45 C46 C41 120.6(2)
C48 C47 S2 116.94(17)
C48 C47 C52 121.5(2)
C52 C47 S2 121.55(17)
C49 C48 C47 119.5(2)
C50 C49 C48 120.1(2)
C49 C50 C51 120.1(2)
C50 C51 C52 121.6(2)
C47 C52 C40 122.14(19)
C47 C52 C51 117.1(2)
C51 C52 C40 120.7(2)

loop_
_geom_bond_atom_site_label_1
_geom_bond_atom_site_label_2
_geom_bond_distance
Ti1 P1 2.7025(8)
Ti1 P2 2.6254(9)
Ti1 O1 1.8329(15)
Ti1 O2 1.8832(15)
Ti1 N1 2.0119(18)
Ti1 C40 2.162(2)
S1 C33 1.769(2)
S1 C34 1.772(2)
S2 C46 1.772(2)
S2 C47 1.764(2)
P1 C6 1.827(2)
P1 C8 1.850(2)
P1 C11 1.858(2)
P2 C19 1.808(2)
P2 C21 1.849(2)
P2 C24 1.865(2)
O1 C27 1.397(2)
O2 C40 1.375(2)
N1 C1 1.419(3)
N1 C14 1.408(3)
C1 C2 1.400(3)
C1 C6 1.405(3)
C2 C3 1.380(3)
C3 C4 1.389(3)
C4 C5 1.389(3)
C4 C7 1.508(3)
C5 C6 1.402(3)
C8 C9 1.526(3)
C8 C10 1.518(3)
C11 C12 1.522(3)
C11 C13 1.536(3)
C14 C15 1.399(3)
C14 C19 1.411(3)
C15 C16 1.381(3)
C16 C17 1.389(3)
C17 C18 1.390(3)
C17 C20 1.499(3)
C18 C19 1.397(3)
C21 C22 1.531(3)
C21 C23 1.530(3)
C24 C25 1.537(3)
C24 C26 1.532(3)
C27 C28 1.510(3)
C27 C39 1.519(3)
C28 C29 1.386(3)
C28 C33 1.397(3)
C29 C30 1.384(3)
C30 C31 1.390(3)
C31 C32 1.375(3)
C32 C33 1.386(3)
C34 C35 1.392(3)
C34 C39 1.395(3)
C35 C36 1.379(4)
C36 C37 1.388(3)
C37 C38 1.393(3)
C38 C39 1.377(3)
C40 C41 1.476(3)
C40 C52 1.480(3)
C41 C42 1.400(3)
C41 C46 1.399(3)
C42 C43 1.386(3)
C43 C44 1.376(3)
C44 C45 1.390(3)
C45 C46 1.388(3)
C47 C48 1.390(3)
C47 C52 1.395(3)
C48 C49 1.388(3)
C49 C50 1.368(3)
C50 C51 1.384(3)
C51 C52 1.396(3)

loop_
_geom_torsion_atom_site_label_1
_geom_torsion_atom_site_label_2
_geom_torsion_atom_site_label_3
_geom_torsion_atom_site_label_4
_geom_torsion
Ti1 P1 C6 C1 32.47(16)
Ti1 P1 C6 C5 -149.8(2)
Ti1 P1 C8 C9 80.97(19)
Ti1 P1 C8 C10 -42.8(2)
Ti1 P1 C11 C12 175.80(14)
Ti1 P1 C11 C13 -58.63(17)
Ti1 P2 C19 C14 27.66(15)
Ti1 P2 C19 C18 -156.98(18)
Ti1 P2 C21 C22 -76.47(17)
Ti1 P2 C21 C23 47.37(19)
Ti1 P2 C24 C25 -49.66(17)
Ti1 P2 C24 C26 -174.45(13)
Ti1 O1 C27 C28 95.2(3)
Ti1 O1 C27 C39 -141.88(19)
Ti1 O2 C40 C41 113.89(16)
Ti1 O2 C40 C52 -106.17(17)
Ti1 N1 C1 C2 137.19(17)
Ti1 N1 C1 C6 -38.1(2)
Ti1 N1 C14 C15 149.31(17)
Ti1 N1 C14 C19 -28.4(3)
Ti1 C40 C41 C42 57.5(3)
Ti1 C40 C41 C46 -126.61(19)
Ti1 C40 C52 C47 125.54(19)
Ti1 C40 C52 C51 -56.8(2)
S1 C34 C35 C36 179.76(18)
S1 C34 C39 C27 0.4(3)
S1 C34 C39 C38 -178.89(17)
S2 C47 C48 C49 179.74(19)
S2 C47 C52 C40 -0.5(3)
S2 C47 C52 C51 -178.17(17)
P1 Ti1 O1 C27 -12.2(2)
P1 Ti1 O2 C40 -162.68(11)
P2 Ti1 O1 C27 -160.7(2)
P2 Ti1 O2 C40 -7.25(13)
O1 Ti1 O2 C40 103.68(12)
O1 C27 C28 C29 -0.6(3)
O1 C27 C28 C33 179.63(19)
O1 C27 C39 C34 -177.45(19)
O1 C27 C39 C38 1.8(3)
O2 Ti1 O1 C27 62.7(2)
O2 C40 C41 C42 -10.0(3)
O2 C40 C41 C46 165.86(19)
O2 C40 C52 C47 -168.06(19)
O2 C40 C52 C51 9.6(3)
N1 Ti1 O1 C27 -90.4(2)
N1 Ti1 O2 C40 -101.37(12)
N1 C1 C2 C3 -175.1(2)
N1 C1 C6 P1 -7.3(3)
N1 C1 C6 C5 174.78(19)
N1 C14 C15 C16 -177.46(19)
N1 C14 C19 P2 -8.5(2)
N1 C14 C19 C18 175.79(19)
C1 N1 C14 C15 -29.4(3)
C1 N1 C14 C19 152.90(19)
C1 C2 C3 C4 0.4(3)
C2 C1 C6 P1 177.20(16)
C2 C1 C6 C5 -0.7(3)
C2 C3 C4 C5 -0.4(4)
C2 C3 C4 C7 -179.8(2)
C3 C4 C5 C6 0.0(4)
C4 C5 C6 P1 -177.05(18)
C4 C5 C6 C1 0.6(3)
C6 P1 C8 C9 179.19(17)
C6 P1 C8 C10 55.46(18)
C6 P1 C11 C12 80.14(19)
C6 P1 C11 C13 -154.28(15)
C6 C1 C2 C3 0.2(3)
C7 C4 C5 C6 179.3(2)
C8 P1 C6 C1 -102.08(17)
C8 P1 C6 C5 75.6(2)
C8 P1 C11 C12 -26.9(2)
C8 P1 C11 C13 98.65(17)
C11 P1 C6 C1 147.33(16)
C11 P1 C6 C5 -35.0(2)
C11 P1 C8 C9 -69.74(19)
C11 P1 C8 C10 166.53(16)
C14 N1 C1 C2 -44.0(3)
C14 N1 C1 C6 140.7(2)
C14 C15 C16 C17 1.7(3)
C15 C14 C19 P2 173.65(16)
C15 C14 C19 C18 -2.0(3)
C15 C16 C17 C18 -1.7(3)
C15 C16 C17 C20 -179.3(2)
C16 C17 C18 C19 -0.2(3)
C17 C18 C19 P2 -173.02(16)
C17 C18 C19 C14 2.1(3)
C19 P2 C21 C22 175.08(15)
C19 P2 C21 C23 -61.08(18)
C19 P2 C24 C25 53.77(17)
C19 P2 C24 C26 -71.02(18)
C19 C14 C15 C16 0.2(3)
C20 C17 C18 C19 177.4(2)
C21 P2 C19 C14 155.65(15)
C21 P2 C19 C18 -29.0(2)
C21 P2 C24 C25 165.23(15)
C21 P2 C24 C26 40.44(19)
C24 P2 C19 C14 -94.86(16)
C24 P2 C19 C18 80.5(2)
C24 P2 C21 C22 66.88(18)
C24 P2 C21 C23 -169.27(16)
C27 C28 C29 C30 -178.7(2)
C27 C28 C33 S1 -3.5(3)
C27 C28 C33 C32 177.3(2)
C28 C27 C39 C34 -52.5(3)
C28 C27 C39 C38 126.8(2)
C28 C29 C30 C31 1.1(3)
C29 C28 C33 S1 176.71(17)
C29 C28 C33 C32 -2.5(3)
C29 C30 C31 C32 -1.9(4)
C30 C31 C32 C33 0.5(4)
C31 C32 C33 S1 -177.48(18)
C31 C32 C33 C28 1.7(3)
C33 S1 C34 C35 -137.1(2)
C33 S1 C34 C39 42.4(2)
C33 C28 C29 C30 1.1(3)
C34 S1 C33 C28 -40.7(2)
C34 S1 C33 C32 138.5(2)
C34 C35 C36 C37 -0.9(4)
C35 C34 C39 C27 179.9(2)
C35 C34 C39 C38 0.6(3)
C35 C36 C37 C38 0.7(4)
C36 C37 C38 C39 0.2(4)
C37 C38 C39 C27 179.9(2)
C37 C38 C39 C34 -0.8(3)
C39 C27 C28 C29 -125.9(2)
C39 C27 C28 C33 54.4(3)
C39 C34 C35 C36 0.3(4)
C40 Ti1 O1 C27 105.0(2)
C40 C41 C42 C43 177.4(2)
C40 C41 C46 S2 5.1(3)
C40 C41 C46 C45 -175.5(2)
C41 C40 C52 C47 -30.0(3)
C41 C40 C52 C51 147.6(2)
C41 C42 C43 C44 -1.7(3)
C42 C41 C46 S2 -178.85(16)
C42 C41 C46 C45 0.5(3)
C42 C43 C44 C45 0.2(3)
C43 C44 C45 C46 1.6(4)
C44 C45 C46 S2 177.41(18)
C44 C45 C46 C41 -1.9(3)
C46 S2 C47 C48 -153.77(19)
C46 S2 C47 C52 26.5(2)
C46 C41 C42 C43 1.3(3)
C47 S2 C46 C41 -28.9(2)
C47 S2 C46 C45 151.78(18)
C47 C48 C49 C50 -0.8(4)
C48 C47 C52 C40 179.8(2)
C48 C47 C52 C51 2.1(3)
C48 C49 C50 C51 0.5(4)
C49 C50 C51 C52 1.1(4)
C50 C51 C52 C40 179.8(2)
C50 C51 C52 C47 -2.4(3)
C52 C40 C41 C42 -148.5(2)
C52 C40 C41 C46 27.4(3)
C52 C47 C48 C49 -0.6(4)
